data_4346664
loop_
_publ_author_name
'Konarev, Dmitri V.'
'Kuzmin, Alexey V.'
'Nakano, Yoshiaki'
'Faraonov, Maxim A.'
'Khasanov, Salavat S.'
'Otsuka, Akihiro'
'Yamochi, Hideki'
'Saito, Gunzi'
'Lyubovskaya, Rimma N.'

_publ_section_title
;
 Coordination Complexes of Transition Metals (M = Mo, Fe, Rh, and Ru) with
 Tin(II) Phthalocyanine in Neutral, Monoanionic, and Dianionic States.
;
_journal_issue 4
_journal_name_full 'Inorganic chemistry'
_journal_page_first 1390
_journal_page_last 1402
_journal_paper_doi 10.1021/acs.inorgchem.5b01906
_journal_volume 55
_journal_year 2016
_chemical_formula_moiety 'C32 H16 N8 Sn, C18 H36 N2 O6 Na, C6 H4 CL2'
_chemical_formula_sum 'C56 H56 Cl2 N10 Na O6 Sn'
_chemical_formula_weight 1177.68
_space_group_crystal_system orthorhombic
_space_group_IT_number 19
_space_group_name_Hall 'P 2ac 2ab'
_space_group_name_H-M_alt 'P 21 21 21'
_atom_sites_solution_hydrogens geom
_atom_sites_solution_primary direct
_atom_sites_solution_secondary difmap
_audit_creation_date
;
'Tue Jun 23 15:36:36 2015'
;
_audit_creation_method
;
CrysAlisPro, Agilent Technologies,
Version 1.171.37.31 (release 14-01-2014 CrysAlis171 .NET)
(compiled Jan 14 2014,18:38:05)
;
_cell_angle_alpha 90
_cell_angle_beta 90
_cell_angle_gamma 90
_cell_formula_units_Z 8
_cell_length_a 13.4963(2)
_cell_length_b 22.4928(2)
_cell_length_c 34.7416(5)
_cell_measurement_reflns_used 32274
_cell_measurement_temperature 150(2)
_cell_measurement_theta_max 24.8630
_cell_measurement_theta_min 2.3180
_cell_volume 10546.5(2)
_computing_cell_refinement
;
CrysAlisPro, Agilent Technologies,
Version 1.171.37.31 (release 14-01-2014 CrysAlis171 .NET)
(compiled Jan 14 2014,18:38:05)
;
_computing_data_collection
;
CrysAlisPro, Agilent Technologies,
Version 1.171.37.31 (release 14-01-2014 CrysAlis171 .NET)
(compiled Jan 14 2014,18:38:05)
;
_computing_data_reduction
;
CrysAlisPro, Agilent Technologies,
Version 1.171.37.31 (release 14-01-2014 CrysAlis171 .NET)
(compiled Jan 14 2014,18:38:05)
;
_computing_molecular_graphics WinGX
_computing_publication_material WinGX
_computing_structure_refinement 'SHELXL-2013 (Sheldrick, 2013)'
_computing_structure_solution 'SHELXL-2013 (Sheldrick, 2013)'
_diffrn_ambient_temperature 150(2)
_diffrn_detector 'CCD plate'
_diffrn_detector_area_resol_mean 10.4566
_diffrn_detector_type AtlasS2
_diffrn_measured_fraction_theta_full 0.998
_diffrn_measured_fraction_theta_max 0.986
_diffrn_measurement_device 'four-circle diffractometer'
_diffrn_measurement_device_type 'Xcalibur, AtlasS2, Gemini'
_diffrn_measurement_method '\w scans'
_diffrn_radiation_monochromator graphite
_diffrn_radiation_probe x-ray
_diffrn_radiation_type 'Mo K\a'
_diffrn_radiation_wavelength 0.71073
_diffrn_reflns_av_R_equivalents 0.0559
_diffrn_reflns_av_unetI/netI 0.0612
_diffrn_reflns_Laue_measured_fraction_full 0.998
_diffrn_reflns_Laue_measured_fraction_max 0.986
_diffrn_reflns_limit_h_max 17
_diffrn_reflns_limit_h_min -18
_diffrn_reflns_limit_k_max 27
_diffrn_reflns_limit_k_min -29
_diffrn_reflns_limit_l_max 44
_diffrn_reflns_limit_l_min -46
_diffrn_reflns_number 114428
_diffrn_reflns_point_group_measured_fraction_full 0.999
_diffrn_reflns_point_group_measured_fraction_max 0.966
_diffrn_reflns_theta_full 25.242
_diffrn_reflns_theta_max 28.302
_diffrn_reflns_theta_min 2.115
_diffrn_source 'Enhance (Mo) X-ray Source'
_exptl_absorpt_coefficient_mu 0.656
_exptl_absorpt_correction_T_max 0.940
_exptl_absorpt_correction_T_min 0.744
_exptl_absorpt_correction_type analytical
_exptl_absorpt_process_details
;
CrysAlisPro, Agilent Technologies,
Version 1.171.37.31 (release 14-01-2014 CrysAlis171 .NET)
(compiled Jan 14 2014,18:38:05)
Analytical numeric absorption correction using a multifaceted crystal
			model based on expressions derived by R.C. Clark & J.S. Reid.
(Clark, R. C. & Reid, J. S. (1995). Acta Cryst. A51, 887-897)
Empirical absorption correction using spherical harmonics,
 implemented in SCALE3 ABSPACK scaling algorithm.
;
_exptl_crystal_colour black
_exptl_crystal_density_diffrn 1.483
_exptl_crystal_description parallelepiped
_exptl_crystal_F_000 4840
_exptl_crystal_size_max 0.380
_exptl_crystal_size_mid 0.200
_exptl_crystal_size_min 0.140
_refine_diff_density_max 1.785
_refine_diff_density_min -1.377
_refine_diff_density_rms 0.102
_refine_ls_abs_structure_details
;
 Flack x determined using 7477 quotients [(I+)-(I-)]/[(I+)+(I-)]
 (Parsons and Flack (2004), Acta Cryst. A60, s61).
;
_refine_ls_abs_structure_Flack -0.018(6)
_refine_ls_extinction_method none
_refine_ls_goodness_of_fit_ref 1.043
_refine_ls_hydrogen_treatment constr
_refine_ls_matrix_type full
_refine_ls_number_parameters 1418
_refine_ls_number_reflns 25297
_refine_ls_number_restraints 162
_refine_ls_restrained_S_all 1.042
_refine_ls_R_factor_all 0.0854
_refine_ls_R_factor_gt 0.0592
_refine_ls_shift/su_max 0.002
_refine_ls_shift/su_mean 0.000
_refine_ls_structure_factor_coef Fsqd
_refine_ls_weighting_details
;
 w=1/[\s^2^(Fo^2^)+(0.0753P)^2^+11.7336P]
 where P=(Fo^2^+2Fc^2^)/3
;
_refine_ls_weighting_scheme calc
_refine_ls_wR_factor_gt 0.1366
_refine_ls_wR_factor_ref 0.1502
_reflns_Friedel_coverage 0.814
_reflns_Friedel_fraction_full 1.000
_reflns_Friedel_fraction_max 0.943
_reflns_number_gt 19692
_reflns_number_total 25297
_reflns_threshold_expression 'I > 2\s(I)'
_cod_data_source_file ic5b01906_si_002.cif
_cod_data_source_block SnPc_cryptNa
_cod_database_code 4346664
_shelx_space_group_comment
;
The symmetry employed for this shelxl refinement is uniquely defined
by the following loop, which should always be used as a source of
symmetry information in preference to the above space-group names.
They are only intended as comments.
;
_shelx_estimated_absorpt_t_min 0.789
_shelx_estimated_absorpt_t_max 0.914
_shelxl_version_number 2013-2

loop_
_space_group_symop_operation_xyz
'x, y, z'
'-x+1/2, -y, z+1/2'
'x+1/2, -y+1/2, -z'
'-x, y+1/2, -z+1/2'

loop_
_atom_site_label
_atom_site_type_symbol
_atom_site_fract_x
_atom_site_fract_y
_atom_site_fract_z
_atom_site_U_iso_or_equiv
_atom_site_adp_type
_atom_site_occupancy
_atom_site_site_symmetry_order
_atom_site_calc_flag
_atom_site_refinement_flags_posn
_atom_site_refinement_flags_adp
_atom_site_refinement_flags_occupancy
_atom_site_disorder_assembly
_atom_site_disorder_group
Sn1 Sn 0.86978(3) 0.90336(2) 0.66263(2) 0.02702(11) Uani 1 1 d . . . . .
N1 N 0.7703(4) 0.8287(2) 0.68388(17) 0.0278(12) Uani 1 1 d . . . . .
N2 N 0.9756(4) 0.8389(2) 0.69132(17) 0.0270(12) Uani 1 1 d . . . . .
N3 N 0.9549(4) 0.9603(2) 0.70396(16) 0.0263(12) Uani 1 1 d . . . . .
N4 N 0.7495(4) 0.9502(2) 0.69565(16) 0.0245(12) Uani 1 1 d . . . . .
N5 N 0.6128(4) 0.8806(3) 0.68769(17) 0.0287(13) Uani 1 1 d . . . . .
N6 N 0.8866(4) 0.7465(2) 0.68091(18) 0.0302(13) Uani 1 1 d . . . . .
N7 N 1.1107(4) 0.9059(3) 0.70738(16) 0.0272(12) Uani 1 1 d . . . . .
N8 N 0.8371(4) 1.0413(2) 0.71365(16) 0.0277(12) Uani 1 1 d . . . . .
C101 C 0.6677(5) 0.8328(3) 0.6831(2) 0.0281(14) Uani 1 1 d . . . . .
C102 C 0.6273(5) 0.7736(3) 0.6789(2) 0.0292(14) Uani 1 1 d . . . . .
C103 C 0.7067(5) 0.7347(3) 0.6775(2) 0.0322(16) Uani 1 1 d . . . . .
C104 C 0.7962(5) 0.7701(3) 0.6809(2) 0.0281(14) Uani 1 1 d . . . . .
C105 C 0.9677(5) 0.7783(3) 0.6873(2) 0.0321(16) Uani 1 1 d . . . . .
C106 C 1.0652(5) 0.7515(3) 0.6924(2) 0.0304(15) Uani 1 1 d . . . . .
C107 C 1.1295(6) 0.7986(3) 0.7000(2) 0.0335(15) Uani 1 1 d . . . . .
C108 C 1.0729(5) 0.8526(3) 0.6991(2) 0.0291(14) Uani 1 1 d . . . . .
C109 C 1.0550(5) 0.9540(3) 0.71114(18) 0.0245(13) Uani 1 1 d . . . . .
C110 C 1.0933(5) 1.0102(3) 0.7258(2) 0.0291(15) Uani 1 1 d . . . . .
C111 C 1.0135(5) 1.0498(3) 0.7273(2) 0.0287(15) Uani 1 1 d . . . . .
C112 C 0.9269(5) 1.0175(3) 0.71389(19) 0.0269(14) Uani 1 1 d . . . . .
C113 C 0.7564(5) 1.0099(3) 0.70658(19) 0.0258(14) Uani 1 1 d . . . . .
C114 C 0.6584(5) 1.0323(3) 0.7121(2) 0.0289(15) Uani 1 1 d . . . . .
C115 C 0.5909(5) 0.9853(3) 0.70515(19) 0.0280(15) Uani 1 1 d . . . . .
C116 C 0.6518(5) 0.9349(3) 0.69494(19) 0.0257(14) Uani 1 1 d . . . . .
C117 C 0.5301(6) 0.7516(4) 0.6754(2) 0.0383(18) Uani 1 1 d . . . . .
H117 H 0.4749 0.7777 0.6768 0.046 Uiso 1 1 calc R U . . .
C118 C 0.5166(6) 0.6922(4) 0.6700(2) 0.043(2) Uani 1 1 d . . . . .
H118 H 0.4515 0.6769 0.6669 0.052 Uiso 1 1 calc R U . . .
C119 C 0.5986(5) 0.6528(3) 0.6690(2) 0.0381(18) Uani 1 1 d . . . . .
H119 H 0.5875 0.6114 0.6656 0.046 Uiso 1 1 calc R U . . .
C120 C 0.6925(6) 0.6732(3) 0.6726(2) 0.0371(17) Uani 1 1 d . . . . .
H120 H 0.7473 0.6467 0.6719 0.044 Uiso 1 1 calc R U . . .
C121 C 1.0979(5) 0.6928(3) 0.6910(2) 0.0379(18) Uani 1 1 d . . . . .
H121 H 1.0536 0.6611 0.6855 0.046 Uiso 1 1 calc R U . . .
C122 C 1.1972(6) 0.6824(4) 0.6978(3) 0.0418(19) Uani 1 1 d . . . . .
H122 H 1.2218 0.6429 0.6966 0.050 Uiso 1 1 calc R U . . .
C123 C 1.2623(6) 0.7290(4) 0.7064(3) 0.048(2) Uani 1 1 d . . . . .
H123 H 1.3300 0.7202 0.7113 0.057 Uiso 1 1 calc R U . . .
C124 C 1.2310(5) 0.7876(3) 0.7080(2) 0.0373(17) Uani 1 1 d . . . . .
H124 H 1.2753 0.8190 0.7141 0.045 Uiso 1 1 calc R U . . .
C125 C 1.1872(6) 1.0268(3) 0.7388(2) 0.0328(16) Uani 1 1 d . . . . .
H125 H 1.2411 0.9997 0.7386 0.039 Uiso 1 1 calc R U . . .
C126 C 1.1984(6) 1.0845(3) 0.7522(2) 0.0378(18) Uani 1 1 d . . . . .
H126 H 1.2616 1.0975 0.7608 0.045 Uiso 1 1 calc R U . . .
C127 C 1.1180(6) 1.1241(3) 0.7531(2) 0.0349(16) Uani 1 1 d . . . . .
H127 H 1.1279 1.1633 0.7624 0.042 Uiso 1 1 calc R U . . .
C128 C 1.0268(6) 1.1076(3) 0.7409(2) 0.0327(16) Uani 1 1 d . . . . .
H128 H 0.9730 1.1349 0.7417 0.039 Uiso 1 1 calc R U . . .
C129 C 0.6236(6) 1.0886(3) 0.7240(2) 0.0376(16) Uani 1 1 d . . . . .
H129 H 0.6679 1.1204 0.7294 0.045 Uiso 1 1 calc R U . . .
C130 C 0.5222(6) 1.0953(4) 0.7275(3) 0.049(2) Uani 1 1 d . . . . .
H130 H 0.4964 1.1328 0.7352 0.058 Uiso 1 1 calc R U . . .
C131 C 0.4568(6) 1.0491(4) 0.7202(3) 0.050(2) Uani 1 1 d . . . . .
H131 H 0.3876 1.0557 0.7228 0.060 Uiso 1 1 calc R U . . .
C132 C 0.4909(5) 0.9932(4) 0.7093(2) 0.0372(17) Uani 1 1 d . . . . .
H132 H 0.4461 0.9615 0.7048 0.045 Uiso 1 1 calc R U . . .
Sn2 Sn 0.06552(4) 0.06198(2) 0.47477(2) 0.03811(14) Uani 1 1 d . . . . .
N11 N -0.0315(5) 0.0134(3) 0.43191(18) 0.0334(13) Uani 1 1 d . . . . .
N12 N 0.1715(5) 0.0029(3) 0.44387(17) 0.0319(13) Uani 1 1 d . . . . .
N13 N 0.1424(5) 0.0120(3) 0.52186(17) 0.0336(13) Uani 1 1 d . . . . .
N14 N -0.0612(5) 0.0255(3) 0.51048(16) 0.0346(14) Uani 1 1 d . . . . .
N15 N -0.1928(5) 0.0273(3) 0.46273(17) 0.0363(14) Uani 1 1 d . . . . .
N16 N 0.0889(5) -0.0067(3) 0.38129(17) 0.0321(14) Uani 1 1 d . . . . .
N17 N 0.3006(5) -0.0074(3) 0.49141(19) 0.0385(15) Uani 1 1 d . . . . .
N18 N 0.0190(5) 0.0232(3) 0.57332(18) 0.0348(14) Uani 1 1 d . . . . .
C201 C -0.1335(6) 0.0156(3) 0.4329(2) 0.0350(16) Uani 1 1 d . . . . .
C202 C -0.1722(6) 0.0024(3) 0.3946(2) 0.0364(17) Uani 1 1 d . . . . .
C203 C -0.0891(5) -0.0076(3) 0.3709(2) 0.0306(15) Uani 1 1 d . . . . .
C204 C -0.0025(6) -0.0002(3) 0.3950(2) 0.0324(16) Uani 1 1 d . . . . .
C205 C 0.1690(6) -0.0065(3) 0.4040(2) 0.0355(17) Uani 1 1 d . . . . .
C206 C 0.2679(5) -0.0201(3) 0.3902(2) 0.0300(15) Uani 1 1 d . . . . .
C207 C 0.3289(6) -0.0205(3) 0.4225(2) 0.0384(18) Uani 1 1 d . . . . .
C208 C 0.2686(6) -0.0061(3) 0.4558(2) 0.0320(16) Uani 1 1 d . . . . .
C209 C 0.2413(6) -0.0003(3) 0.5218(2) 0.0365(17) Uani 1 1 d . . . . .
C210 C 0.2760(7) -0.0058(4) 0.5617(2) 0.047(2) Uani 1 1 d . . . . .
C211 C 0.1918(7) 0.0026(4) 0.5851(2) 0.0413(19) Uani 1 1 d . . . . .
C212 C 0.1086(6) 0.0137(3) 0.5602(2) 0.0365(18) Uani 1 1 d . . . . .
C213 C -0.0597(6) 0.0281(3) 0.5507(2) 0.0334(16) Uani 1 1 d . . . . .
C214 C -0.1590(6) 0.0375(3) 0.5643(2) 0.0342(17) Uani 1 1 d . . . . .
C215 C -0.2203(6) 0.0402(3) 0.5320(2) 0.0353(16) Uani 1 1 d . . . . .
C216 C -0.1594(6) 0.0320(3) 0.4986(2) 0.0354(17) Uani 1 1 d . . . . .
C217 C -0.2669(6) -0.0019(4) 0.3802(2) 0.0419(19) Uani 1 1 d . . . . .
H217 H -0.3227 0.0056 0.3961 0.050 Uiso 1 1 calc R U . . .
C218 C -0.2788(7) -0.0173(4) 0.3421(2) 0.048(2) Uani 1 1 d . . . . .
H218 H -0.3437 -0.0222 0.3320 0.057 Uiso 1 1 calc R U . . .
C219 C -0.1963(7) -0.0259(4) 0.3179(2) 0.045(2) Uani 1 1 d . . . . .
H219 H -0.2063 -0.0345 0.2914 0.054 Uiso 1 1 calc R U . . .
C220 C -0.1017(6) -0.0220(3) 0.3321(2) 0.0348(16) Uani 1 1 d . . . . .
H220 H -0.0461 -0.0289 0.3160 0.042 Uiso 1 1 calc R U . . .
C221 C 0.3036(6) -0.0338(4) 0.3537(2) 0.0401(18) Uani 1 1 d . . . . .
H221 H 0.2614 -0.0342 0.3318 0.048 Uiso 1 1 calc R U . . .
C224 C 0.4306(6) -0.0327(4) 0.4188(2) 0.0428(19) Uani 1 1 d . . . . .
H224 H 0.4737 -0.0307 0.4404 0.051 Uiso 1 1 calc R U . . .
C222 C 0.4035(6) -0.0470(4) 0.3508(3) 0.045(2) Uani 1 1 d . . . . .
H222 H 0.4304 -0.0558 0.3262 0.054 Uiso 1 1 calc R U . . .
C223 C 0.4656(7) -0.0476(4) 0.3825(3) 0.050(2) Uani 1 1 d . . . . .
H223 H 0.5332 -0.0585 0.3794 0.060 Uiso 1 1 calc R U . . .
C225 C 0.3687(8) -0.0196(7) 0.5769(3) 0.081(4) Uani 1 1 d . . . . .
H225 H 0.4252 -0.0255 0.5611 0.097 Uiso 1 1 calc R U . . .
C226 C 0.3733(9) -0.0242(8) 0.6160(3) 0.106(5) Uani 1 1 d . . . . .
H226 H 0.4356 -0.0326 0.6276 0.127 Uiso 1 1 calc R U . . .
C227 C 0.2923(8) -0.0174(7) 0.6395(3) 0.089(5) Uani 1 1 d . . . . .
H227 H 0.2995 -0.0235 0.6664 0.107 Uiso 1 1 calc R U . . .
C228 C 0.1997(8) -0.0018(5) 0.6249(2) 0.056(3) Uani 1 1 d . . . . .
H228 H 0.1447 0.0054 0.6414 0.068 Uiso 1 1 calc R U . . .
C229 C -0.1989(7) 0.0441(3) 0.6013(2) 0.0394(18) Uani 1 1 d . . . . .
H229 H -0.1574 0.0416 0.6233 0.047 Uiso 1 1 calc R U . . .
C230 C -0.2987(7) 0.0544(4) 0.6054(2) 0.045(2) Uani 1 1 d . . . . .
H230 H -0.3262 0.0596 0.6303 0.054 Uiso 1 1 calc R U . . .
C231 C -0.3607(7) 0.0573(4) 0.5726(2) 0.048(2) Uani 1 1 d . . . . .
H231 H -0.4296 0.0640 0.5760 0.058 Uiso 1 1 calc R U . . .
C232 C -0.3242(6) 0.0507(3) 0.5358(2) 0.0397(18) Uani 1 1 d . . . . .
H232 H -0.3663 0.0530 0.5140 0.048 Uiso 1 1 calc R U . . .
Na1 Na 0.9087(2) 0.78914(13) 0.85435(8) 0.0374(7) Uani 1 1 d . . . . .
N31 N 1.0805(5) 0.8447(3) 0.83264(19) 0.0397(15) Uani 1 1 d . . . . .
N32 N 0.7311(6) 0.7324(3) 0.8748(2) 0.0483(18) Uani 1 1 d . . . . .
O31 O 0.8773(5) 0.8788(3) 0.81328(15) 0.0522(15) Uani 1 1 d . . . . .
O32 O 0.7948(5) 0.7693(3) 0.79800(18) 0.0573(17) Uani 1 1 d . . . . .
O33 O 1.0063(5) 0.8293(2) 0.91038(16) 0.0458(14) Uani 1 1 d . . . . .
O34 O 0.8064(5) 0.8484(3) 0.89928(17) 0.0472(14) Uani 1 1 d . . . . .
O35 O 1.0244(4) 0.7211(2) 0.81958(16) 0.0400(13) Uani 1 1 d . . . . .
O36 O 0.9366(5) 0.6930(2) 0.88880(17) 0.0454(13) Uani 1 1 d . . . . .
C301 C 1.0575(7) 0.8875(4) 0.8018(2) 0.048(2) Uani 1 1 d . . . . .
H30A H 1.0524 0.8663 0.7769 0.058 Uiso 1 1 calc R U . . .
H30B H 1.1116 0.9170 0.7998 0.058 Uiso 1 1 calc R U . . .
C302 C 0.9603(7) 0.9191(4) 0.8104(3) 0.052(2) Uani 1 1 d . . . . .
H30C H 0.9669 0.9413 0.8349 0.062 Uiso 1 1 calc R U . . .
H30D H 0.9470 0.9483 0.7897 0.062 Uiso 1 1 calc R U . . .
C303 C 0.8328(8) 0.8678(6) 0.7778(3) 0.064(3) Uani 1 1 d . . . . .
H30E H 0.8820 0.8517 0.7594 0.077 Uiso 1 1 calc R U . . .
H30F H 0.8052 0.9050 0.7670 0.077 Uiso 1 1 calc R U . . .
C304 C 0.7515(7) 0.8233(5) 0.7847(3) 0.061(3) Uani 1 1 d . . . . .
H30G H 0.7044 0.8388 0.8041 0.073 Uiso 1 1 calc R U . . .
H30H H 0.7147 0.8160 0.7605 0.073 Uiso 1 1 calc R U . . .
C305 C 0.7260(7) 0.7230(5) 0.8042(3) 0.058(3) Uani 1 1 d . . . . .
H30I H 0.7618 0.6846 0.8052 0.070 Uiso 1 1 calc R U . . .
H30J H 0.6794 0.7213 0.7822 0.070 Uiso 1 1 calc R U . . .
C306 C 0.6674(7) 0.7309(5) 0.8412(3) 0.059(2) Uani 1 1 d . . . . .
H30K H 0.6293 0.7685 0.8398 0.071 Uiso 1 1 calc R U . . .
H30L H 0.6196 0.6978 0.8439 0.071 Uiso 1 1 calc R U . . .
C307 C 1.1231(7) 0.8755(4) 0.8660(2) 0.0453(19) Uani 1 1 d . . . . .
H30M H 1.0915 0.9151 0.8685 0.054 Uiso 1 1 calc R U . . .
H30N H 1.1948 0.8818 0.8616 0.054 Uiso 1 1 calc R U . . .
C308 C 1.1092(7) 0.8417(4) 0.9025(3) 0.050(2) Uani 1 1 d . . . . .
H30O H 1.1460 0.8037 0.9009 0.060 Uiso 1 1 calc R U . . .
H30P H 1.1373 0.8649 0.9241 0.060 Uiso 1 1 calc R U . . .
C309 C 0.9560(8) 0.8754(4) 0.9297(3) 0.056(2) Uani 1 1 d . . . . .
H30Q H 0.9570 0.9121 0.9140 0.067 Uiso 1 1 calc R U . . .
H30R H 0.9882 0.8838 0.9547 0.067 Uiso 1 1 calc R U . . .
C310 C 0.8508(7) 0.8551(4) 0.9359(2) 0.051(2) Uani 1 1 d . . . . .
H31A H 0.8499 0.8168 0.9499 0.061 Uiso 1 1 calc R U . . .
H31B H 0.8140 0.8849 0.9513 0.061 Uiso 1 1 calc R U . . .
C311 C 0.7029(8) 0.8326(4) 0.9005(3) 0.057(2) Uani 1 1 d . . . . .
H31C H 0.6709 0.8454 0.8762 0.068 Uiso 1 1 calc R U . . .
H31D H 0.6707 0.8542 0.9219 0.068 Uiso 1 1 calc R U . . .
C312 C 0.6866(7) 0.7673(4) 0.9057(3) 0.049(2) Uani 1 1 d . . . . .
H31E H 0.7155 0.7547 0.9306 0.059 Uiso 1 1 calc R U . . .
H31F H 0.6146 0.7592 0.9066 0.059 Uiso 1 1 calc R U . . .
C313 C 1.1492(6) 0.7992(4) 0.8178(3) 0.046(2) Uani 1 1 d . . . . .
H31G H 1.1862 0.7814 0.8395 0.056 Uiso 1 1 calc R U . . .
H31H H 1.1977 0.8182 0.8003 0.056 Uiso 1 1 calc R U . . .
C314 C 1.0958(7) 0.7519(4) 0.7968(3) 0.051(2) Uani 1 1 d . . . . .
H31I H 1.0619 0.7698 0.7743 0.062 Uiso 1 1 calc R U . . .
H31J H 1.1447 0.7228 0.7869 0.062 Uiso 1 1 calc R U . . .
C315 C 1.0657(7) 0.6761(3) 0.8445(3) 0.0452(19) Uani 1 1 d . . . . .
H31K H 1.1114 0.6942 0.8635 0.054 Uiso 1 1 calc R U . . .
H31L H 1.1027 0.6462 0.8293 0.054 Uiso 1 1 calc R U . . .
C316 C 0.9785(7) 0.6474(4) 0.8647(3) 0.051(2) Uani 1 1 d . . . . .
H31M H 0.9292 0.6332 0.8457 0.061 Uiso 1 1 calc R U . . .
H31N H 1.0008 0.6132 0.8804 0.061 Uiso 1 1 calc R U . . .
C317 C 0.8518(7) 0.6731(4) 0.9103(3) 0.055(2) Uani 1 1 d . . . . .
H31O H 0.8434 0.6991 0.9331 0.066 Uiso 1 1 calc R U . . .
H31P H 0.8646 0.6323 0.9198 0.066 Uiso 1 1 calc R U . . .
C318 C 0.7583(7) 0.6731(4) 0.8879(3) 0.058(3) Uani 1 1 d . . . . .
H31Q H 0.7660 0.6467 0.8653 0.069 Uiso 1 1 calc R U . . .
H31R H 0.7043 0.6568 0.9041 0.069 Uiso 1 1 calc R U . . .
Na2 Na 1.1102(4) 0.73756(17) 0.50901(11) 0.0713(12) Uani 1 1 d . . . . .
N41 N 1.1599(7) 0.6627(4) 0.4461(3) 0.069(2) Uani 1 1 d . . . . .
N42 N 1.0993(8) 0.8168(5) 0.5720(4) 0.087(3) Uani 1 1 d . . . . .
O41 O 1.1759(9) 0.7893(4) 0.4505(3) 0.105(4) Uani 1 1 d . . . . .
O42 O 1.0246(7) 0.8339(4) 0.4907(3) 0.091(3) Uani 1 1 d . . . . .
O43 O 1.1767(8) 0.6366(5) 0.5291(3) 0.103(3) Uani 1 1 d . . . . .
O44 O 1.2501(7) 0.7297(5) 0.5694(3) 0.099(3) Uani 1 1 d . . . . .
O45 O 0.9799(7) 0.6769(4) 0.4788(3) 0.090(3) Uani 1 1 d . . . . .
O46 O 0.9597(8) 0.7246(4) 0.5504(3) 0.092(3) Uani 1 1 d . . . . .
C401 C 1.2309(10) 0.6989(6) 0.4233(4) 0.085(4) Uani 1 1 d . . . . .
H40A H 1.2945 0.7009 0.4375 0.102 Uiso 1 1 calc R U . . .
H40B H 1.2437 0.6782 0.3986 0.102 Uiso 1 1 calc R U . . .
C402 C 1.1991(14) 0.7585(6) 0.4150(4) 0.099(5) Uani 1 1 d . . . . .
H40C H 1.1398 0.7575 0.3983 0.119 Uiso 1 1 calc R U . . .
H40D H 1.2523 0.7801 0.4012 0.119 Uiso 1 1 calc R U . . .
C404 C 1.0879(14) 0.8717(8) 0.4699(7) 0.146(9) Uani 1 1 d . . . . .
H40E H 1.0505 0.9071 0.4611 0.176 Uiso 1 1 calc R U . . .
H40F H 1.1423 0.8855 0.4868 0.176 Uiso 1 1 calc R U . . .
C403 C 1.1266(18) 0.8430(6) 0.4388(5) 0.133(7) Uani 1 1 d . . . . .
H40G H 1.1744 0.8694 0.4256 0.159 Uiso 1 1 calc R U . . .
H40H H 1.0729 0.8332 0.4205 0.159 Uiso 1 1 calc R U . . .
C405 C 0.9893(11) 0.8648(6) 0.5268(5) 0.099(5) Uani 1 1 d . . . . .
H40I H 0.9622 0.9042 0.5197 0.119 Uiso 1 1 calc R U . . .
H40J H 0.9348 0.8412 0.5382 0.119 Uiso 1 1 calc R U . . .
C406 C 1.0676(12) 0.8730(6) 0.5560(5) 0.107(5) Uani 1 1 d . . . . .
H40K H 1.1251 0.8933 0.5442 0.128 Uiso 1 1 calc R U . . .
H40L H 1.0423 0.8987 0.5770 0.128 Uiso 1 1 calc R U . . .
C407 C 1.2085(13) 0.6101(6) 0.4608(4) 0.095(4) Uani 1 1 d . . . . .
H40M H 1.2794 0.6186 0.4657 0.114 Uiso 1 1 calc R U . . .
H40N H 1.2042 0.5776 0.4417 0.114 Uiso 1 1 calc R U . . .
C408 C 1.1576(13) 0.5911(6) 0.4985(4) 0.097(5) Uani 1 1 d . . . . .
H40O H 1.0853 0.5872 0.4942 0.117 Uiso 1 1 calc R U . . .
H40P H 1.1835 0.5520 0.5068 0.117 Uiso 1 1 calc R U . . .
C409 C 1.2789(14) 0.6380(8) 0.5414(5) 0.120(6) Uani 1 1 d . . . . .
H40Q H 1.3046 0.5972 0.5449 0.144 Uiso 1 1 calc R U . . .
H40R H 1.3204 0.6587 0.5221 0.144 Uiso 1 1 calc R U . . .
C410 C 1.2803(13) 0.6697(7) 0.5774(5) 0.106(5) Uani 1 1 d . . . . .
H41A H 1.2342 0.6510 0.5960 0.127 Uiso 1 1 calc R U . . .
H41B H 1.3478 0.6692 0.5886 0.127 Uiso 1 1 calc R U . . .
C411 C 1.2441(13) 0.7667(9) 0.6015(5) 0.123(7) Uani 1 1 d . . . . .
H41C H 1.3114 0.7739 0.6118 0.148 Uiso 1 1 calc R U . . .
H41D H 1.2046 0.7470 0.6218 0.148 Uiso 1 1 calc R U . . .
C412 C 1.1983(12) 0.8233(8) 0.5914(5) 0.108(5) Uani 1 1 d . . . . .
H41E H 1.2434 0.8454 0.5741 0.129 Uiso 1 1 calc R U . . .
H41F H 1.1898 0.8472 0.6151 0.129 Uiso 1 1 calc R U . . .
C413 C 1.0722(10) 0.6490(6) 0.4250(4) 0.089(4) Uani 1 1 d . . . . .
H41G H 1.0592 0.6058 0.4272 0.107 Uiso 1 1 calc R U . . .
H41H H 1.0842 0.6578 0.3975 0.107 Uiso 1 1 calc R U . . .
C414 C 0.9788(15) 0.6830(11) 0.4381(5) 0.151(9) Uani 1 1 d . . . . .
H41I H 0.9823 0.7254 0.4305 0.181 Uiso 1 1 calc R U . . .
H41J H 0.9181 0.6652 0.4270 0.181 Uiso 1 1 calc R U . . .
C415 C 0.8906(11) 0.6717(7) 0.4994(5) 0.116(6) Uani 1 1 d . . . . .
H41K H 0.8573 0.6336 0.4932 0.139 Uiso 1 1 calc R U . . .
H41L H 0.8453 0.7048 0.4929 0.139 Uiso 1 1 calc R U . . .
C416 C 0.9186(15) 0.6738(5) 0.5413(4) 0.106(6) Uani 1 1 d . . . . .
H41M H 0.8586 0.6678 0.5572 0.128 Uiso 1 1 calc R U . . .
H41N H 0.9654 0.6411 0.5470 0.128 Uiso 1 1 calc R U . . .
C417 C 1.0006(13) 0.7251(6) 0.5879(4) 0.095(4) Uani 1 1 d . . . . .
H41O H 1.0613 0.7004 0.5889 0.114 Uiso 1 1 calc R U . . .
H41P H 0.9524 0.7092 0.6067 0.114 Uiso 1 1 calc R U . . .
C418 C 1.0252(10) 0.7899(6) 0.5971(4) 0.085(4) Uani 1 1 d . . . . .
H41Q H 0.9635 0.8136 0.5954 0.101 Uiso 1 1 calc R U . . .
H41R H 1.0491 0.7923 0.6240 0.101 Uiso 1 1 calc R U . . .
Cl1 Cl 0.1038(3) 0.16632(15) 0.39647(7) 0.0799(9) Uani 1 1 d D . . . .
Cl2 Cl 0.1272(3) 0.29007(12) 0.35488(12) 0.0954(11) Uani 1 1 d D . . . .
C1S C 0.0802(7) 0.1731(2) 0.34836(12) 0.053(2) Uani 1 1 d D . . . .
C2S C 0.0893(6) 0.2276(2) 0.32996(15) 0.055(2) Uani 1 1 d D . . . .
C3S C 0.0682(7) 0.2323(3) 0.29089(16) 0.069(3) Uani 1 1 d D . . . .
H3S H 0.0762 0.2693 0.2781 0.083 Uiso 1 1 calc R U . . .
C4S C 0.0354(7) 0.1829(3) 0.27056(14) 0.080(4) Uani 1 1 d D . . . .
H4S H 0.0196 0.1864 0.2440 0.095 Uiso 1 1 calc R U . . .
C5S C 0.0258(9) 0.1284(3) 0.28902(17) 0.078(3) Uani 1 1 d D . . . .
H5S H 0.0043 0.0945 0.2750 0.093 Uiso 1 1 calc R U . . .
C6S C 0.0477(8) 0.1236(2) 0.32796(17) 0.064(3) Uani 1 1 d D . . . .
H6S H 0.0405 0.0865 0.3407 0.076 Uiso 1 1 calc R U . . .
Cl3 Cl 0.3157(3) 0.13335(14) 0.51132(10) 0.0778(13) Uani 0.864(8) 1 d D U P A 1
Cl4 Cl 0.5236(3) 0.18546(15) 0.53155(10) 0.0687(11) Uani 0.864(8) 1 d D U P A 1
C11S C 0.3457(4) 0.2040(2) 0.4975(2) 0.0466(18) Uani 0.864(8) 1 d DG U P A 1
C12S C 0.4396(4) 0.2264(2) 0.5051(3) 0.0465(18) Uani 0.864(8) 1 d DG U P A 1
C13S C 0.4658(5) 0.2827(3) 0.4919(4) 0.068(3) Uani 0.864(8) 1 d DG U P A 1
H13S H 0.5300 0.2980 0.4971 0.081 Uiso 0.864(8) 1 calc R U P A 1
C14S C 0.3979(6) 0.3164(3) 0.4712(4) 0.076(3) Uani 0.864(8) 1 d DG U P A 1
H14S H 0.4157 0.3548 0.4622 0.092 Uiso 0.864(8) 1 calc R U P A 1
C15S C 0.3039(6) 0.2940(3) 0.4637(4) 0.070(3) Uani 0.864(8) 1 d DG U P A 1
H15S H 0.2575 0.3170 0.4496 0.084 Uiso 0.864(8) 1 calc R U P A 1
C16S C 0.2778(4) 0.2378(3) 0.4769(3) 0.061(2) Uani 0.864(8) 1 d DG U P A 1
H16S H 0.2136 0.2224 0.4717 0.073 Uiso 0.864(8) 1 calc R U P A 1
Cl5 Cl 0.238(2) 0.1475(12) 0.4946(10) 0.117(10) Uani 0.136(8) 1 d D U P A 2
Cl6 Cl 0.453(2) 0.1603(13) 0.5274(9) 0.118(11) Uani 0.136(8) 1 d D U P A 2
C21S C 0.302(2) 0.2123(11) 0.4885(13) 0.072(9) Uani 0.136(8) 1 d DG U P A 2
C22S C 0.399(3) 0.2175(15) 0.5018(18) 0.064(6) Uani 0.136(8) 1 d DG U P A 2
C23S C 0.454(3) 0.268(2) 0.493(2) 0.074(6) Uani 0.136(8) 1 d DG U P A 2
H23S H 0.5203 0.2714 0.5023 0.088 Uiso 0.136(8) 1 calc R U P A 2
C24S C 0.413(4) 0.313(2) 0.471(3) 0.074(6) Uani 0.136(8) 1 d DG U P A 2
H24S H 0.4503 0.3478 0.4655 0.089 Uiso 0.136(8) 1 calc R U P A 2
C25S C 0.316(4) 0.308(2) 0.458(3) 0.071(6) Uani 0.136(8) 1 d DG U P A 2
H25S H 0.2873 0.3392 0.4432 0.086 Uiso 0.136(8) 1 calc R U P A 2
C26S C 0.261(3) 0.2577(17) 0.467(2) 0.076(9) Uani 0.136(8) 1 d DG U P A 2
H26S H 0.1944 0.2542 0.4576 0.091 Uiso 0.136(8) 1 calc R U P A 2

loop_
_atom_site_aniso_label
_atom_site_aniso_U_11
_atom_site_aniso_U_22
_atom_site_aniso_U_33
_atom_site_aniso_U_23
_atom_site_aniso_U_13
_atom_site_aniso_U_12
Sn1 0.0309(2) 0.0242(2) 0.0259(2) -0.00058(19) 0.0001(2) -0.00060(19)
N1 0.028(3) 0.022(3) 0.033(3) 0.001(2) -0.003(2) 0.000(2)
N2 0.025(3) 0.020(3) 0.036(3) -0.002(2) -0.001(2) -0.002(2)
N3 0.028(3) 0.023(3) 0.027(3) 0.000(2) 0.001(2) -0.003(2)
N4 0.025(3) 0.024(3) 0.025(3) -0.001(2) -0.003(2) -0.001(2)
N5 0.027(3) 0.030(3) 0.030(3) -0.001(2) -0.008(2) 0.000(2)
N6 0.029(3) 0.022(3) 0.040(3) 0.000(2) -0.002(3) 0.001(2)
N7 0.024(3) 0.029(3) 0.029(3) -0.002(2) 0.004(2) -0.004(2)
N8 0.037(3) 0.022(3) 0.024(3) 0.001(2) -0.002(2) -0.003(2)
C101 0.030(3) 0.029(3) 0.026(3) 0.000(3) -0.005(3) -0.001(3)
C102 0.027(3) 0.029(3) 0.031(3) -0.003(3) 0.000(3) 0.000(3)
C103 0.030(4) 0.034(4) 0.033(4) 0.004(3) -0.005(3) -0.003(3)
C104 0.030(4) 0.023(3) 0.031(4) -0.002(3) -0.001(3) -0.006(3)
C105 0.031(4) 0.028(4) 0.037(4) 0.004(3) 0.002(3) 0.004(3)
C106 0.029(3) 0.028(3) 0.035(4) -0.003(3) -0.001(3) -0.001(3)
C107 0.031(3) 0.034(4) 0.035(4) 0.002(3) 0.006(3) 0.005(3)
C108 0.029(4) 0.030(3) 0.028(3) -0.005(3) 0.002(3) -0.001(3)
C109 0.026(3) 0.026(3) 0.022(3) 0.002(2) 0.006(3) -0.003(3)
C110 0.038(4) 0.022(3) 0.027(4) -0.002(3) 0.003(3) -0.003(3)
C111 0.034(4) 0.025(3) 0.026(3) 0.001(3) 0.000(3) -0.002(3)
C112 0.034(4) 0.021(3) 0.025(3) 0.004(2) 0.001(3) -0.001(3)
C113 0.033(4) 0.025(3) 0.019(3) 0.004(3) -0.006(3) 0.003(3)
C114 0.034(4) 0.029(4) 0.023(3) 0.003(3) -0.003(3) 0.006(3)
C115 0.037(4) 0.030(3) 0.017(3) -0.001(3) -0.005(3) 0.005(3)
C116 0.026(3) 0.026(3) 0.025(3) 0.003(3) -0.006(2) 0.001(3)
C117 0.036(4) 0.036(4) 0.043(4) -0.006(3) -0.001(3) -0.002(3)
C118 0.039(4) 0.043(4) 0.047(5) -0.009(4) 0.003(4) -0.018(3)
C119 0.035(4) 0.028(4) 0.051(5) -0.002(3) 0.000(3) -0.012(3)
C120 0.044(4) 0.029(4) 0.038(4) 0.003(3) -0.007(3) 0.003(3)
C121 0.031(4) 0.027(4) 0.056(5) -0.001(3) 0.000(3) 0.004(3)
C122 0.036(4) 0.034(4) 0.056(5) -0.010(4) 0.002(4) 0.010(3)
C123 0.027(4) 0.051(5) 0.065(6) -0.005(4) 0.003(4) 0.011(4)
C124 0.030(4) 0.034(4) 0.048(5) -0.007(3) 0.004(3) 0.001(3)
C125 0.038(4) 0.028(4) 0.032(4) -0.004(3) 0.001(3) -0.002(3)
C126 0.037(4) 0.036(4) 0.041(4) -0.005(3) 0.004(3) -0.012(3)
C127 0.036(4) 0.024(3) 0.045(4) -0.006(3) 0.005(3) -0.008(3)
C128 0.040(4) 0.022(4) 0.036(4) -0.001(3) 0.001(3) 0.002(3)
C129 0.039(4) 0.028(4) 0.046(4) 0.002(3) -0.001(4) 0.004(3)
C130 0.041(4) 0.025(4) 0.080(6) -0.010(4) 0.006(4) 0.015(4)
C131 0.034(4) 0.040(5) 0.076(6) -0.007(4) 0.006(4) 0.007(3)
C132 0.027(4) 0.038(4) 0.047(5) -0.005(3) -0.001(3) 0.004(3)
Sn2 0.0564(3) 0.0294(2) 0.0286(3) 0.0001(2) 0.0040(2) 0.0022(2)
N11 0.045(4) 0.030(3) 0.025(3) 0.001(2) 0.005(3) 0.012(3)
N12 0.045(4) 0.025(3) 0.026(3) 0.001(2) 0.007(3) 0.000(3)
N13 0.046(4) 0.031(3) 0.023(3) 0.003(2) -0.002(3) 0.002(3)
N14 0.051(4) 0.031(3) 0.021(3) 0.001(2) 0.006(3) 0.010(3)
N15 0.051(4) 0.034(3) 0.024(3) 0.002(3) -0.001(3) 0.008(3)
N16 0.049(4) 0.027(3) 0.020(3) -0.001(2) 0.008(3) 0.003(3)
N17 0.045(4) 0.040(4) 0.031(3) -0.004(3) -0.002(3) -0.006(3)
N18 0.047(4) 0.033(3) 0.024(3) 0.006(3) -0.004(3) 0.001(3)
C201 0.047(4) 0.028(3) 0.030(4) 0.002(3) -0.001(4) 0.008(3)
C202 0.050(5) 0.026(4) 0.033(4) -0.003(3) 0.006(3) 0.004(3)
C203 0.041(4) 0.024(3) 0.027(4) 0.001(3) 0.003(3) 0.008(3)
C204 0.045(4) 0.025(3) 0.027(4) -0.001(3) -0.002(3) 0.007(3)
C205 0.056(5) 0.023(3) 0.027(4) 0.004(3) -0.001(3) -0.003(3)
C206 0.040(4) 0.024(3) 0.027(4) -0.002(3) 0.009(3) -0.004(3)
C207 0.048(5) 0.033(4) 0.034(4) 0.004(3) 0.007(3) -0.009(3)
C208 0.040(4) 0.026(3) 0.029(4) -0.001(3) 0.001(3) -0.007(3)
C209 0.044(4) 0.037(4) 0.029(4) 0.001(3) -0.001(3) -0.009(3)
C210 0.052(5) 0.062(6) 0.026(4) -0.001(4) 0.001(4) -0.007(4)
C211 0.050(5) 0.045(5) 0.028(4) -0.001(3) -0.006(4) -0.008(4)
C212 0.051(5) 0.027(4) 0.031(4) -0.002(3) -0.001(3) -0.002(3)
C213 0.050(4) 0.022(3) 0.028(4) 0.004(3) 0.010(3) 0.005(3)
C214 0.053(5) 0.026(3) 0.024(3) 0.006(3) 0.006(3) 0.003(3)
C215 0.042(4) 0.030(4) 0.033(4) 0.001(3) 0.004(3) 0.009(3)
C216 0.049(5) 0.028(4) 0.029(4) 0.005(3) 0.004(3) 0.005(3)
C217 0.036(4) 0.051(5) 0.039(4) -0.003(4) 0.004(3) 0.006(4)
C218 0.050(5) 0.059(5) 0.034(4) -0.007(4) -0.003(4) 0.008(4)
C219 0.069(6) 0.042(5) 0.023(4) -0.004(3) 0.002(4) 0.006(4)
C220 0.043(4) 0.033(4) 0.028(4) -0.002(3) 0.003(3) 0.003(3)
C221 0.048(5) 0.039(4) 0.034(4) -0.006(3) 0.005(3) -0.016(4)
C224 0.039(4) 0.044(4) 0.046(5) -0.001(4) -0.003(4) -0.010(4)
C222 0.046(5) 0.047(5) 0.042(5) -0.012(4) 0.015(4) -0.015(4)
C223 0.045(5) 0.054(5) 0.050(5) -0.008(4) 0.008(4) -0.016(4)
C225 0.044(5) 0.163(12) 0.034(5) -0.014(6) -0.003(5) 0.000(7)
C226 0.054(6) 0.224(18) 0.039(6) 0.013(8) -0.012(5) 0.015(9)
C227 0.049(6) 0.187(15) 0.032(5) -0.002(7) -0.009(4) 0.012(8)
C228 0.062(6) 0.087(7) 0.021(4) -0.001(4) 0.000(4) 0.004(5)
C229 0.058(5) 0.037(4) 0.023(4) 0.002(3) 0.002(3) 0.003(4)
C230 0.061(5) 0.043(5) 0.032(4) 0.006(4) 0.012(4) 0.008(4)
C231 0.052(5) 0.051(5) 0.041(4) 0.003(4) 0.013(4) 0.012(4)
C232 0.051(5) 0.035(4) 0.033(4) 0.005(3) 0.007(3) 0.011(3)
Na1 0.0452(17) 0.0380(16) 0.0290(15) 0.0009(12) 0.0015(12) 0.0035(13)
N31 0.051(4) 0.029(3) 0.039(4) 0.000(3) 0.000(3) 0.002(3)
N32 0.050(4) 0.044(4) 0.051(4) 0.000(3) 0.010(4) 0.002(3)
O31 0.064(4) 0.067(4) 0.026(3) 0.010(3) 0.002(3) 0.004(3)
O32 0.047(3) 0.085(5) 0.040(3) -0.005(3) 0.000(3) -0.001(3)
O33 0.067(4) 0.038(3) 0.033(3) -0.003(2) 0.002(3) 0.004(3)
O34 0.060(4) 0.044(3) 0.038(3) -0.003(3) 0.008(3) 0.004(3)
O35 0.041(3) 0.036(3) 0.043(3) -0.003(2) 0.006(2) -0.003(2)
O36 0.058(4) 0.031(3) 0.048(3) 0.007(2) 0.010(3) 0.004(3)
C301 0.060(5) 0.047(5) 0.039(4) 0.006(4) 0.008(4) -0.001(4)
C302 0.069(6) 0.043(5) 0.043(5) 0.010(4) -0.005(4) 0.008(4)
C303 0.058(6) 0.101(8) 0.033(5) 0.018(5) -0.006(4) 0.006(6)
C304 0.050(5) 0.095(8) 0.038(5) 0.013(5) -0.005(4) 0.006(5)
C305 0.047(5) 0.075(7) 0.053(6) -0.019(5) -0.004(4) 0.002(5)
C306 0.041(5) 0.068(6) 0.068(7) -0.005(5) 0.006(5) 0.003(4)
C307 0.055(5) 0.040(4) 0.041(4) 0.002(3) -0.006(4) -0.003(4)
C308 0.061(6) 0.048(5) 0.042(5) 0.004(4) -0.013(4) 0.002(4)
C309 0.083(7) 0.039(5) 0.046(5) 0.000(4) -0.003(5) 0.009(5)
C310 0.075(7) 0.049(5) 0.030(4) 0.000(4) 0.012(4) 0.016(5)
C311 0.071(7) 0.055(6) 0.044(5) -0.006(4) 0.007(5) 0.016(5)
C312 0.047(5) 0.055(5) 0.045(5) 0.001(4) 0.010(4) 0.005(4)
C313 0.045(5) 0.041(4) 0.053(5) 0.003(4) 0.005(4) -0.005(4)
C314 0.060(6) 0.044(5) 0.051(5) -0.002(4) 0.020(4) 0.002(4)
C315 0.050(5) 0.036(4) 0.050(5) -0.001(4) 0.002(4) 0.004(4)
C316 0.057(5) 0.037(5) 0.059(6) 0.012(4) 0.013(4) 0.012(4)
C317 0.071(7) 0.040(5) 0.054(6) 0.011(4) 0.019(5) 0.011(4)
C318 0.058(6) 0.042(5) 0.074(7) 0.004(5) 0.020(5) -0.004(4)
Na2 0.114(4) 0.048(2) 0.052(2) 0.0055(17) 0.007(2) 0.008(2)
N41 0.078(6) 0.054(5) 0.075(6) -0.009(5) 0.002(5) 0.006(4)
N42 0.088(8) 0.061(6) 0.111(9) -0.003(6) 0.007(6) 0.002(5)
O41 0.183(10) 0.057(5) 0.075(6) -0.003(4) 0.056(6) 0.021(6)
O42 0.093(6) 0.067(5) 0.113(7) 0.039(5) 0.033(5) 0.011(4)
O43 0.116(8) 0.108(7) 0.084(6) 0.011(6) -0.005(6) 0.035(6)
O44 0.110(7) 0.112(8) 0.075(6) -0.019(5) 0.010(5) 0.011(6)
O45 0.091(6) 0.114(7) 0.066(5) -0.013(5) 0.005(5) -0.004(5)
O46 0.120(8) 0.085(6) 0.070(6) 0.008(4) 0.004(5) -0.015(5)
C401 0.103(10) 0.081(8) 0.072(8) -0.009(7) 0.039(7) 0.017(7)
C402 0.158(14) 0.071(8) 0.067(8) 0.002(6) 0.044(9) 0.001(9)
C404 0.139(15) 0.097(12) 0.20(2) 0.080(14) 0.080(15) 0.030(11)
C403 0.22(2) 0.067(9) 0.109(12) 0.039(8) 0.073(14) 0.028(12)
C405 0.093(10) 0.056(7) 0.149(14) -0.023(9) 0.005(10) 0.025(7)
C406 0.101(10) 0.058(8) 0.162(16) -0.030(9) 0.036(11) -0.011(8)
C407 0.137(12) 0.061(8) 0.088(10) -0.007(6) 0.008(9) 0.014(8)
C408 0.157(14) 0.071(8) 0.064(7) -0.013(6) -0.010(8) 0.036(9)
C409 0.122(14) 0.121(13) 0.118(14) -0.015(11) -0.024(11) 0.041(11)
C410 0.125(13) 0.090(10) 0.103(12) 0.003(9) -0.010(10) 0.043(9)
C411 0.110(12) 0.152(16) 0.107(12) -0.070(12) -0.016(10) 0.031(12)
C412 0.101(11) 0.122(13) 0.100(12) -0.047(10) -0.012(9) 0.000(10)
C413 0.090(9) 0.097(10) 0.081(9) -0.010(7) 0.014(8) 0.000(8)
C414 0.138(16) 0.25(3) 0.066(10) -0.019(13) 0.006(10) 0.057(16)
C415 0.091(10) 0.102(11) 0.154(16) -0.035(11) 0.039(11) -0.044(9)
C416 0.198(18) 0.042(6) 0.080(9) -0.004(6) 0.035(10) 0.001(8)
C417 0.142(13) 0.090(9) 0.054(7) 0.010(7) 0.022(8) 0.006(9)
C418 0.086(9) 0.094(10) 0.073(9) -0.009(7) 0.013(7) 0.013(7)
Cl1 0.099(2) 0.093(2) 0.0477(14) 0.0071(14) -0.0085(14) 0.0072(17)
Cl2 0.0813(19) 0.0512(15) 0.154(3) -0.0053(18) 0.013(2) -0.0044(15)
C1S 0.050(5) 0.065(6) 0.044(5) 0.019(4) 0.001(4) -0.001(4)
C2S 0.045(5) 0.052(5) 0.068(7) 0.018(5) 0.007(4) 0.005(4)
C3S 0.059(6) 0.071(7) 0.078(8) 0.035(6) 0.019(6) 0.013(6)
C4S 0.061(7) 0.124(11) 0.054(7) 0.038(7) 0.016(5) 0.025(7)
C5S 0.082(8) 0.089(9) 0.063(7) -0.015(6) -0.007(6) -0.012(7)
C6S 0.072(7) 0.059(6) 0.059(6) 0.015(5) 0.002(5) -0.010(5)
Cl3 0.097(3) 0.0607(18) 0.075(2) 0.0002(16) 0.023(2) -0.0340(18)
Cl4 0.069(2) 0.070(2) 0.067(2) 0.0002(15) -0.0068(15) 0.0134(16)
C11S 0.050(4) 0.045(4) 0.044(5) -0.012(3) 0.015(4) -0.007(3)
C12S 0.055(4) 0.035(3) 0.050(5) -0.013(3) 0.002(4) -0.002(3)
C13S 0.058(5) 0.049(5) 0.096(8) 0.008(5) 0.007(5) -0.007(4)
C14S 0.097(7) 0.049(5) 0.083(8) 0.005(5) -0.007(7) 0.003(4)
C15S 0.076(5) 0.062(6) 0.073(8) -0.010(5) -0.003(6) 0.027(5)
C16S 0.057(5) 0.078(5) 0.048(7) -0.014(5) 0.005(4) 0.005(4)
Cl5 0.106(16) 0.104(13) 0.14(2) 0.019(14) 0.034(15) -0.028(12)
Cl6 0.130(19) 0.108(15) 0.116(19) 0.043(14) 0.001(15) 0.039(14)
C21S 0.073(11) 0.072(12) 0.072(16) -0.003(11) 0.009(12) 0.002(9)
C22S 0.075(9) 0.057(8) 0.061(11) -0.006(8) 0.005(9) 0.016(7)
C23S 0.068(9) 0.068(9) 0.085(11) -0.002(9) 0.001(9) 0.008(7)
C24S 0.081(9) 0.061(9) 0.079(11) 0.000(8) -0.003(9) -0.001(8)
C25S 0.077(9) 0.065(9) 0.072(11) -0.007(9) 0.000(9) 0.013(8)
C26S 0.070(11) 0.084(12) 0.074(17) -0.003(12) -0.007(12) 0.002(8)

loop_
_atom_type_symbol
_atom_type_description
_atom_type_scat_dispersion_real
_atom_type_scat_dispersion_imag
_atom_type_scat_source
C C 0.0033 0.0016 'International Tables Vol C Tables 4.2.6.8 and 6.1.1.4'
H H 0.0000 0.0000 'International Tables Vol C Tables 4.2.6.8 and 6.1.1.4'
N N 0.0061 0.0033 'International Tables Vol C Tables 4.2.6.8 and 6.1.1.4'
O O 0.0106 0.0060 'International Tables Vol C Tables 4.2.6.8 and 6.1.1.4'
Na Na 0.0362 0.0249 'International Tables Vol C Tables 4.2.6.8 and 6.1.1.4'
Cl Cl 0.1484 0.1585 'International Tables Vol C Tables 4.2.6.8 and 6.1.1.4'
Sn Sn -0.6537 1.4246 'International Tables Vol C Tables 4.2.6.8 and 6.1.1.4'

loop_
_geom_angle_atom_site_label_1
_geom_angle_atom_site_label_2
_geom_angle_atom_site_label_3
_geom_angle
N3 Sn1 N4 77.0(2)
N3 Sn1 N2 76.2(2)
N4 Sn1 N2 122.0(2)
N3 Sn1 N1 121.1(2)
N4 Sn1 N1 75.8(2)
N2 Sn1 N1 75.92(19)
C104 N1 C101 108.5(6)
C104 N1 Sn1 122.4(5)
C101 N1 Sn1 122.4(4)
C105 N2 C108 108.4(6)
C105 N2 Sn1 122.7(5)
C108 N2 Sn1 123.0(4)
C109 N3 C112 108.5(5)
C109 N3 Sn1 124.0(4)
C112 N3 Sn1 123.4(4)
C116 N4 C113 108.2(5)
C116 N4 Sn1 124.8(4)
C113 N4 Sn1 122.7(4)
C101 N5 C116 122.8(6)
C105 N6 C104 122.8(6)
C109 N7 C108 122.6(6)
C113 N8 C112 122.5(6)
N5 C101 N1 127.7(6)
N5 C101 C102 123.6(6)
N1 C101 C102 108.6(6)
C103 C102 C117 119.8(6)
C103 C102 C101 107.0(6)
C117 C102 C101 133.2(7)
C102 C103 C120 121.3(7)
C102 C103 C104 107.2(6)
C120 C103 C104 131.5(7)
N6 C104 N1 128.3(6)
N6 C104 C103 123.0(6)
N1 C104 C103 108.8(6)
N6 C105 N2 128.0(6)
N6 C105 C106 122.8(6)
N2 C105 C106 109.1(6)
C121 C106 C107 121.9(7)
C121 C106 C105 132.4(7)
C107 C106 C105 105.7(6)
C106 C107 C124 120.4(7)
C106 C107 C108 107.9(6)
C124 C107 C108 131.7(7)
N7 C108 N2 127.4(6)
N7 C108 C107 123.6(6)
N2 C108 C107 108.8(6)
N7 C109 N3 128.4(6)
N7 C109 C110 122.8(6)
N3 C109 C110 108.7(6)
C125 C110 C111 121.1(6)
C125 C110 C109 131.8(6)
C111 C110 C109 107.0(6)
C128 C111 C110 120.4(7)
C128 C111 C112 132.7(7)
C110 C111 C112 106.8(6)
N8 C112 N3 128.6(6)
N8 C112 C111 122.4(6)
N3 C112 C111 109.0(6)
N8 C113 N4 128.3(6)
N8 C113 C114 123.3(6)
N4 C113 C114 108.3(6)
C129 C114 C115 120.4(6)
C129 C114 C113 131.6(7)
C115 C114 C113 108.0(6)
C132 C115 C114 121.2(7)
C132 C115 C116 133.6(7)
C114 C115 C116 105.2(6)
N5 C116 N4 127.4(6)
N5 C116 C115 122.1(6)
N4 C116 C115 110.4(6)
C118 C117 C102 118.8(7)
C117 C118 C119 120.8(7)
C120 C119 C118 121.1(7)
C119 C120 C103 118.2(7)
C122 C121 C106 117.5(7)
C121 C122 C123 121.2(7)
C124 C123 C122 122.0(7)
C123 C124 C107 116.9(7)
C126 C125 C110 117.2(7)
C125 C126 C127 121.1(7)
C128 C127 C126 121.6(6)
C127 C128 C111 118.5(7)
C130 C129 C114 116.9(7)
C129 C130 C131 122.1(7)
C130 C131 C132 121.1(7)
C115 C132 C131 118.2(7)
N12 Sn2 N13 75.8(2)
N12 Sn2 N11 76.5(2)
N13 Sn2 N11 120.4(2)
N12 Sn2 N14 122.2(2)
N13 Sn2 N14 76.6(2)
N11 Sn2 N14 75.5(2)
C204 N11 C201 108.5(6)
C204 N11 Sn2 123.8(5)
C201 N11 Sn2 122.9(5)
C208 N12 C205 107.2(6)
C208 N12 Sn2 123.3(5)
C205 N12 Sn2 123.4(5)
C209 N13 C212 108.9(6)
C209 N13 Sn2 123.7(5)
C212 N13 Sn2 121.8(5)
C216 N14 C213 107.7(6)
C216 N14 Sn2 121.1(4)
C213 N14 Sn2 121.4(5)
C216 N15 C201 122.6(7)
C204 N16 C205 122.5(6)
C208 N17 C209 123.1(7)
C212 N18 C213 123.1(6)
N15 C201 N11 128.8(7)
N15 C201 C202 122.2(7)
N11 C201 C202 109.0(7)
C217 C202 C203 121.0(7)
C217 C202 C201 132.7(7)
C203 C202 C201 106.3(7)
C220 C203 C202 120.2(7)
C220 C203 C204 133.2(7)
C202 C203 C204 106.7(6)
N16 C204 N11 128.5(7)
N16 C204 C203 121.9(6)
N11 C204 C203 109.6(7)
N16 C205 N12 127.1(7)
N16 C205 C206 123.2(7)
N12 C205 C206 109.6(7)
C207 C206 C221 121.9(7)
C207 C206 C205 106.3(6)
C221 C206 C205 131.7(7)
C206 C207 C224 120.5(7)
C206 C207 C208 108.0(7)
C224 C207 C208 131.4(8)
N17 C208 N12 126.6(7)
N17 C208 C207 124.3(7)
N12 C208 C207 108.8(6)
N17 C209 N13 127.9(7)
N17 C209 C210 123.0(7)
N13 C209 C210 109.1(7)
C225 C210 C211 122.3(8)
C225 C210 C209 131.6(8)
C211 C210 C209 106.1(7)
C228 C211 C210 120.2(9)
C228 C211 C212 132.0(9)
C210 C211 C212 107.8(7)
N18 C212 N13 129.2(7)
N18 C212 C211 122.6(7)
N13 C212 C211 108.1(7)
N18 C213 N14 126.9(7)
N18 C213 C214 124.4(6)
N14 C213 C214 108.7(7)
C215 C214 C229 120.4(7)
C215 C214 C213 107.1(6)
C229 C214 C213 132.5(7)
C214 C215 C232 120.9(7)
C214 C215 C216 107.7(7)
C232 C215 C216 131.4(7)
N15 C216 N14 126.2(7)
N15 C216 C215 125.0(7)
N14 C216 C215 108.7(6)
C202 C217 C218 118.4(8)
C217 C218 C219 121.1(8)
C220 C219 C218 120.7(7)
C219 C220 C203 118.5(7)
C222 C221 C206 116.8(8)
C223 C224 C207 117.5(8)
C221 C222 C223 122.3(8)
C222 C223 C224 120.9(8)
C226 C225 C210 115.9(10)
C225 C226 C227 123.1(11)
C226 C227 C228 121.8(10)
C211 C228 C227 116.6(9)
C230 C229 C214 119.3(8)
C229 C230 C231 120.3(7)
C232 C231 C230 122.0(8)
C231 C232 C215 117.1(8)
O34 Na1 O35 169.8(2)
O34 Na1 O36 104.3(2)
O35 Na1 O36 66.9(2)
O34 Na1 O31 80.3(2)
O35 Na1 O31 108.9(2)
O36 Na1 O31 173.7(2)
O34 Na1 O33 67.1(2)
O35 Na1 O33 105.5(2)
O36 Na1 O33 82.0(2)
O31 Na1 O33 103.9(2)
O34 Na1 O32 104.1(2)
O35 Na1 O32 84.1(2)
O36 Na1 O32 108.0(2)
O31 Na1 O32 66.3(2)
O33 Na1 O32 168.5(2)
O34 Na1 N31 113.6(2)
O35 Na1 N31 67.51(19)
O36 Na1 N31 113.5(2)
O31 Na1 N31 67.6(2)
O33 Na1 N31 66.8(2)
O32 Na1 N31 112.5(2)
O34 Na1 N32 66.9(2)
O35 Na1 N32 112.2(2)
O36 Na1 N32 67.3(2)
O31 Na1 N32 111.4(2)
O33 Na1 N32 114.4(2)
O32 Na1 N32 66.2(2)
N31 Na1 N32 178.7(2)
C307 N31 C301 110.4(6)
C307 N31 C313 111.1(7)
C301 N31 C313 109.3(7)
C307 N31 Na1 109.2(5)
C301 N31 Na1 108.6(5)
C313 N31 Na1 108.1(4)
C306 N32 C312 111.2(7)
C306 N32 C318 112.3(8)
C312 N32 C318 111.6(8)
C306 N32 Na1 108.2(5)
C312 N32 Na1 107.1(5)
C318 N32 Na1 106.2(5)
C303 O31 C302 112.6(7)
C303 O31 Na1 115.7(6)
C302 O31 Na1 114.4(5)
C305 O32 C304 114.1(7)
C305 O32 Na1 114.3(6)
C304 O32 Na1 110.5(6)
C309 O33 C308 114.3(7)
C309 O33 Na1 112.3(6)
C308 O33 Na1 115.3(5)
C310 O34 C311 114.2(7)
C310 O34 Na1 112.9(5)
C311 O34 Na1 115.2(5)
C314 O35 C315 114.3(7)
C314 O35 Na1 113.2(5)
C315 O35 Na1 112.4(5)
C317 O36 C316 113.2(6)
C317 O36 Na1 113.5(5)
C316 O36 Na1 113.4(5)
N31 C301 C302 110.2(7)
O31 C302 C301 112.8(7)
O31 C303 C304 107.0(8)
O32 C304 C303 108.6(8)
O32 C305 C306 112.6(8)
N32 C306 C305 112.1(7)
N31 C307 C308 112.5(7)
O33 C308 C307 112.3(7)
O33 C309 C310 107.4(7)
O34 C310 C309 107.6(7)
O34 C311 C312 112.8(8)
N32 C312 C311 112.2(8)
N31 C313 C314 111.5(7)
O35 C314 C313 113.8(7)
O35 C315 C316 106.1(7)
O36 C316 C315 105.8(7)
O36 C317 C318 113.8(8)
N32 C318 C317 112.2(8)
O45 Na2 O41 99.5(4)
O45 Na2 O46 66.5(3)
O41 Na2 O46 143.8(4)
O45 Na2 O42 92.4(4)
O41 Na2 O42 63.9(3)
O46 Na2 O42 82.8(3)
O45 Na2 O43 82.8(4)
O41 Na2 O43 120.9(4)
O46 Na2 O43 91.4(3)
O42 Na2 O43 173.6(4)
O45 Na2 N42 130.0(4)
O41 Na2 N42 110.7(3)
O46 Na2 N42 65.6(3)
O42 Na2 N42 68.5(3)
O43 Na2 N42 111.6(4)
O45 Na2 O44 139.4(3)
O41 Na2 O44 113.2(4)
O46 Na2 O44 96.3(3)
O42 Na2 O44 123.0(4)
O43 Na2 O44 60.2(3)
N42 Na2 O44 60.0(3)
O45 Na2 N41 60.7(3)
O41 Na2 N41 64.4(3)
O46 Na2 N41 124.3(3)
O42 Na2 N41 114.9(3)
O43 Na2 N41 66.3(3)
N42 Na2 N41 169.2(4)
O44 Na2 N41 112.0(3)
O45 Na2 C417 89.3(4)
O41 Na2 C417 157.0(4)
O46 Na2 C417 26.3(4)
O42 Na2 C417 94.7(4)
O43 Na2 C417 81.1(4)
N42 Na2 C417 49.7(4)
O44 Na2 C417 70.1(4)
N41 Na2 C417 137.2(4)
C413 N41 C407 112.4(11)
C413 N41 C401 112.2(11)
C407 N41 C401 110.1(10)
C413 N41 Na2 109.2(7)
C407 N41 Na2 108.8(7)
C401 N41 Na2 103.8(7)
C406 N42 C418 112.9(11)
C406 N42 C412 110.4(12)
C418 N42 C412 112.5(12)
C406 N42 Na2 105.6(9)
C418 N42 Na2 103.7(8)
C412 N42 Na2 111.3(8)
C403 O41 C402 105.1(11)
C403 O41 Na2 117.1(8)
C402 O41 Na2 123.1(7)
C404 O42 C405 109.9(13)
C404 O42 Na2 111.7(8)
C405 O42 Na2 109.1(7)
C409 O43 C408 113.0(12)
C409 O43 Na2 113.5(10)
C408 O43 Na2 110.7(7)
C411 O44 C410 115.0(13)
C411 O44 Na2 121.1(9)
C410 O44 Na2 113.1(9)
C415 O45 C414 120.3(13)
C415 O45 Na2 116.1(8)
C414 O45 Na2 112.3(12)
C416 O46 C417 113.2(11)
C416 O46 Na2 107.9(9)
C417 O46 Na2 102.2(8)
C402 C401 N41 115.2(11)
C401 C402 O41 109.9(11)
C403 C404 O42 110.6(17)
C404 C403 O41 110.7(14)
C406 C405 O42 113.8(11)
N42 C406 C405 111.4(11)
N41 C407 C408 108.9(11)
O43 C408 C407 109.8(12)
C410 C409 O43 106.3(14)
O44 C410 C409 107.0(13)
O44 C411 C412 110.8(15)
C411 C412 N42 113.5(14)
N41 C413 C414 114.7(12)
O45 C414 C413 103.7(14)
O45 C415 C416 105.9(13)
O46 C416 C415 111.5(11)
O46 C417 C418 106.5(11)
O46 C417 Na2 51.6(6)
C418 C417 Na2 89.7(8)
N42 C418 C417 114.8(11)
C2S C1S C6S 120.0(2)
C2S C1S Cl1 120.8(3)
C6S C1S Cl1 119.1(3)
C1S C2S C3S 119.9(2)
C1S C2S Cl2 120.9(3)
C3S C2S Cl2 119.2(3)
C4S C3S C2S 120.1(2)
C3S C4S C5S 120.1(2)
C6S C5S C4S 119.9(2)
C5S C6S C1S 120.1(2)
C12S C11S C16S 120.0
C12S C11S Cl3 120.1(3)
C16S C11S Cl3 119.8(3)
C13S C12S C11S 120.0
C13S C12S Cl4 119.6(3)
C11S C12S Cl4 120.3(3)
C12S C13S C14S 120.0
C15S C14S C13S 120.0
C16S C15S C14S 120.0
C15S C16S C11S 120.0
C22S C21S C26S 120.0
C22S C21S Cl5 120.3(4)
C26S C21S Cl5 119.3(4)
C23S C22S C21S 120.0
C23S C22S Cl6 119.4(4)
C21S C22S Cl6 120.6(4)
C24S C23S C22S 120.0
C23S C24S C25S 120.0
C24S C25S C26S 120.0
C25S C26S C21S 120.0

loop_
_geom_bond_atom_site_label_1
_geom_bond_atom_site_label_2
_geom_bond_distance
Sn1 N3 2.241(6)
Sn1 N4 2.250(5)
Sn1 N2 2.267(6)
Sn1 N1 2.273(6)
N1 C104 1.368(9)
N1 C101 1.388(9)
N2 C105 1.373(9)
N2 C108 1.376(9)
N3 C109 1.382(9)
N3 C112 1.385(9)
N4 C116 1.363(8)
N4 C113 1.398(8)
N5 C101 1.317(9)
N5 C116 1.353(9)
N6 C105 1.326(9)
N6 C104 1.330(9)
N7 C109 1.323(9)
N7 C108 1.335(9)
N8 C113 1.321(9)
N8 C112 1.325(9)
C101 C102 1.445(10)
C102 C103 1.385(10)
C102 C117 1.407(11)
C103 C120 1.408(10)
C103 C104 1.452(10)
C105 C106 1.459(10)
C106 C121 1.393(10)
C106 C107 1.395(10)
C107 C124 1.419(11)
C107 C108 1.434(10)
C109 C110 1.458(9)
C110 C125 1.396(10)
C110 C111 1.398(10)
C111 C128 1.396(10)
C111 C112 1.453(10)
C113 C114 1.430(10)
C114 C129 1.412(10)
C114 C115 1.417(10)
C115 C132 1.368(10)
C115 C116 1.445(9)
C117 C118 1.362(11)
C118 C119 1.418(11)
C119 C120 1.354(11)
C121 C122 1.381(11)
C122 C123 1.401(12)
C123 C124 1.385(11)
C125 C126 1.386(10)
C126 C127 1.404(11)
C127 C128 1.353(11)
C129 C130 1.383(11)
C130 C131 1.387(12)
C131 C132 1.391(11)
Sn2 N12 2.227(6)
Sn2 N13 2.239(6)
Sn2 N11 2.265(7)
Sn2 N14 2.266(6)
N11 C204 1.374(10)
N11 C201 1.378(11)
N12 C208 1.390(10)
N12 C205 1.402(10)
N13 C209 1.363(10)
N13 C212 1.408(10)
N14 C216 1.396(10)
N14 C213 1.399(9)
N15 C216 1.331(10)
N15 C201 1.334(10)
N16 C204 1.332(10)
N16 C205 1.338(10)
N17 C208 1.310(10)
N17 C209 1.334(10)
N18 C212 1.310(10)
N18 C213 1.326(10)
C201 C202 1.462(11)
C202 C217 1.376(12)
C202 C203 1.410(10)
C203 C220 1.397(10)
C203 C204 1.447(11)
C205 C206 1.451(11)
C206 C207 1.390(11)
C206 C221 1.392(10)
C207 C224 1.405(12)
C207 C208 1.453(11)
C209 C210 1.469(11)
C210 C225 1.394(14)
C210 C211 1.409(12)
C211 C228 1.393(11)
C211 C212 1.439(12)
C213 C214 1.438(11)
C214 C215 1.397(11)
C214 C229 1.402(10)
C215 C232 1.428(11)
C215 C216 1.433(10)
C217 C218 1.376(12)
C218 C219 1.409(12)
C219 C220 1.371(12)
C221 C222 1.384(12)
C224 C223 1.388(12)
C222 C223 1.384(13)
C225 C226 1.364(14)
C226 C227 1.372(16)
C227 C228 1.393(14)
C229 C230 1.373(12)
C230 C231 1.416(12)
C231 C232 1.377(11)
Na1 O34 2.473(7)
Na1 O35 2.497(6)
Na1 O36 2.500(6)
Na1 O31 2.506(7)
Na1 O33 2.518(7)
Na1 O32 2.529(7)
Na1 N31 2.740(7)
Na1 N32 2.807(8)
N31 C307 1.466(10)
N31 C301 1.471(10)
N31 C313 1.475(10)
N32 C306 1.449(12)
N32 C312 1.457(11)
N32 C318 1.458(12)
O31 C303 1.392(11)
O31 C302 1.446(11)
O32 C305 1.412(12)
O32 C304 1.425(12)
O33 C309 1.409(11)
O33 C308 1.442(11)
O34 C310 1.414(11)
O34 C311 1.442(13)
O35 C314 1.428(10)
O35 C315 1.445(10)
O36 C317 1.438(11)
O36 C316 1.440(10)
C301 C302 1.522(13)
C303 C304 1.505(15)
C305 C306 1.519(14)
C307 C308 1.493(12)
C309 C310 1.507(14)
C311 C312 1.496(14)
C313 C314 1.477(13)
C315 C316 1.514(12)
C317 C318 1.483(15)
Na2 O45 2.461(10)
Na2 O41 2.504(9)
Na2 O46 2.505(11)
Na2 O42 2.536(9)
Na2 O43 2.541(10)
Na2 N42 2.827(12)
Na2 O44 2.828(11)
Na2 N41 2.838(10)
Na2 C417 3.127(14)
N41 C413 1.426(16)
N41 C407 1.446(16)
N41 C401 1.488(15)
N42 C406 1.447(18)
N42 C418 1.457(17)
N42 C412 1.503(19)
O41 C403 1.437(18)
O41 C402 1.448(14)
O42 C404 1.406(16)
O42 C405 1.511(17)
O43 C409 1.444(19)
O43 C408 1.500(15)
O44 C411 1.396(16)
O44 C410 1.437(16)
O45 C415 1.406(16)
O45 C414 1.418(18)
O46 C416 1.308(16)
O46 C417 1.417(16)
C401 C402 1.438(18)
C404 C403 1.36(2)
C405 C406 1.48(2)
C407 C408 1.538(19)
C409 C410 1.44(2)
C411 C412 1.46(2)
C413 C414 1.54(2)
C415 C416 1.51(2)
C417 C418 1.528(19)
Cl1 C1S 1.708(4)
Cl2 C2S 1.727(5)
C1S C2S 1.388(2)
C1S C6S 1.391(2)
C2S C3S 1.391(2)
C3S C4S 1.389(2)
C4S C5S 1.390(2)
C5S C6S 1.389(2)
Cl3 C11S 1.708(4)
Cl4 C12S 1.726(4)
C11S C12S 1.3900
C11S C16S 1.3900
C12S C13S 1.3900
C13S C14S 1.3900
C14S C15S 1.3900
C15S C16S 1.3900
Cl5 C21S 1.709(4)
Cl6 C22S 1.727(5)
C21S C22S 1.3900
C21S C26S 1.3900
C22S C23S 1.3900
C23S C24S 1.3900
C24S C25S 1.3900
C25S C26S 1.3900
